data_4060932
loop_
_publ_author_name
'Viciano, M\'onica'
'Poyatos, Macarena'
'Sana\'u, Mercedes'
'Peris, Eduardo'
'Rossin, Andrea'
'Ujaque, Gregori'
'Lled\'os, Agust\'i'

_publ_section_title
;
 C--H Oxidative Addition of Bisimidazolium Salts to Iridium and
 Rhodium Complexes, and N-Heterocyclic Carbene Generation. A Combined
 Experimental and Theoretical Study
;
_journal_coden_ASTM ORGND7
_journal_issue 5
_journal_name_full Organometallics
_journal_page_first 1120
_journal_page_last 1134
_journal_paper_doi 10.1021/om051004l
_journal_volume 25
_journal_year 2006
_chemical_formula_sum 'C25 H37 F6 Ir N4 P'
_chemical_formula_weight 730.76
_space_group_IT_number 2
_symmetry_cell_setting triclinic
_symmetry_space_group_name_Hall '-P 1'
_symmetry_space_group_name_H-M 'P -1'
_cell_angle_alpha 76.296(3)
_cell_angle_beta 80.230(4)
_cell_angle_gamma 70.657(3)
_cell_formula_units_Z 2
_cell_length_a 8.7176(13)
_cell_length_b 11.7660(18)
_cell_length_c 17.981(3)
_cell_measurement_temperature 273(2)
_cell_volume 1682.3(4)
_diffrn_ambient_temperature 273(2)
_exptl_crystal_density_diffrn 1.443
_cod_duplicate_entry 4074919
_cod_depositor_comments
;
The following automatic conversions were performed:
'_symmetry_cell_setting' value 'Triclinic' changed to 'triclinic'
according to '/home/saulius/struct/CIF-dictionaries/cif_core.dic'
dictionary named 'cif_core.dic' version 2.4.1 from 2010-06-29.

Automatic conversion script
Id: cif_fix_enum 1527 2010-12-29 10:47:43Z saulius 
;
_cod_database_code 4060932

loop_
_symmetry_equiv_pos_as_xyz
'x, y, z'
'-x, -y, -z'

loop_
_atom_site_label
_atom_site_type_symbol
_atom_site_fract_x
_atom_site_fract_y
_atom_site_fract_z
_atom_site_U_iso_or_equiv
_atom_site_adp_type
_atom_site_occupancy
_atom_site_symmetry_multiplicity
_atom_site_calc_flag
_atom_site_refinement_flags
_atom_site_disorder_assembly
_atom_site_disorder_group
Ir1 Ir 0.14138(5) 0.37250(4) 0.25065(2) 0.05420(19) Uani 1 1 d . . .
P1 P 0.4086(4) 0.8578(3) 0.38526(19) 0.0601(7) Uani 1 1 d . . .
F4 F 0.5984(9) 0.7908(9) 0.3810(6) 0.114(3) Uani 1 1 d . . .
F2 F 0.2208(11) 0.9231(12) 0.3876(9) 0.155(5) Uani 1 1 d . . .
F3 F 0.4014(14) 0.8244(12) 0.3052(6) 0.142(4) Uani 1 1 d . . .
F6 F 0.4113(14) 0.8827(11) 0.4684(6) 0.139(4) Uani 1 1 d . . .
F5 F 0.3751(16) 0.7320(10) 0.4211(8) 0.156(5) Uani 1 1 d . . .
F1 F 0.4356(15) 0.9832(8) 0.3491(8) 0.148(4) Uani 1 1 d . . .
N1 N 0.1920(11) 0.5290(8) 0.3546(5) 0.055(2) Uani 1 1 d . . .
N2 N 0.2163(12) 0.3431(8) 0.4150(5) 0.060(2) Uani 1 1 d . . .
N3 N -0.1430(13) 0.3202(9) 0.3612(5) 0.065(2) Uani 1 1 d . . .
N4 N -0.2246(10) 0.4993(8) 0.2949(6) 0.060(2) Uani 1 1 d . . .
C4 C 0.1624(15) 0.6395(11) 0.2955(7) 0.063(3) Uani 1 1 d . . .
H4A H 0.1379 0.6218 0.2496 0.075 Uiso 1 1 calc R . .
H4B H 0.2609 0.6641 0.2826 0.075 Uiso 1 1 calc R . .
C5 C 0.2230(15) 0.5203(11) 0.4292(7) 0.066(3) Uani 1 1 d . . .
H5A H 0.2335 0.5828 0.4495 0.079 Uiso 1 1 calc R . .
C13 C -0.0889(14) 0.3996(10) 0.3048(6) 0.060(3) Uani 1 1 d . . .
C3 C 0.0203(15) 0.7469(10) 0.3206(7) 0.065(3) Uani 1 1 d . . .
H3A H 0.0463 0.7676 0.3650 0.078 Uiso 1 1 calc R . .
H3B H -0.0779 0.7220 0.3352 0.078 Uiso 1 1 calc R . .
C9 C 0.0695(16) 0.1875(12) 0.4573(7) 0.072(3) Uani 1 1 d . . .
H9A H 0.0340 0.1669 0.5090 0.087 Uiso 1 1 calc R . .
C10 C -0.0353(17) 0.1956(10) 0.3938(8) 0.076(4) Uani 1 1 d . . .
H10A H 0.0378 0.1624 0.3517 0.091 Uiso 1 1 calc R . .
H10B H -0.1037 0.1428 0.4145 0.091 Uiso 1 1 calc R . .
C19 C 0.1098(18) 0.2608(12) 0.1811(8) 0.077(4) Uani 1 1 d . . .
H19A H 0.0051 0.2443 0.1982 0.093 Uiso 1 1 calc R . .
C8 C 0.2244(16) 0.2129(10) 0.4342(7) 0.072(3) Uani 1 1 d . . .
H8A H 0.2767 0.1763 0.3898 0.086 Uiso 1 1 calc R . .
H8B H 0.2939 0.1723 0.4756 0.086 Uiso 1 1 calc R . .
C23 C 0.3646(16) 0.4028(14) 0.1842(10) 0.093(5) Uani 1 1 d . . .
H23A H 0.4169 0.4473 0.2065 0.112 Uiso 1 1 calc R . .
C18 C 0.0815(18) 0.3776(13) 0.1393(7) 0.079(4) Uani 1 1 d . . .
H18A H -0.0331 0.4207 0.1305 0.095 Uiso 1 1 calc R . .
C7 C 0.1904(13) 0.4181(10) 0.3447(6) 0.055(3) Uani 1 1 d . . .
C6 C 0.2348(16) 0.4075(11) 0.4659(7) 0.071(3) Uani 1 1 d . . .
H6A H 0.2527 0.3765 0.5174 0.085 Uiso 1 1 calc R . .
C14 C -0.2302(14) 0.6131(10) 0.2361(7) 0.064(3) Uani 1 1 d . . .
H14A H -0.1238 0.6042 0.2071 0.076 Uiso 1 1 calc R . .
H14B H -0.2552 0.6819 0.2617 0.076 Uiso 1 1 calc R . .
C12 C -0.3493(15) 0.4819(14) 0.3475(8) 0.081(4) Uani 1 1 d . . .
H12A H -0.4514 0.5396 0.3530 0.097 Uiso 1 1 calc R . .
C11 C -0.3041(17) 0.3702(15) 0.3898(8) 0.085(4) Uani 1 1 d . . .
H11A H -0.3658 0.3334 0.4296 0.102 Uiso 1 1 calc R . .
C2 C -0.011(2) 0.8614(13) 0.2544(9) 0.097(5) Uani 1 1 d . . .
H2A H 0.0907 0.8794 0.2347 0.116 Uiso 1 1 calc R . .
H2B H -0.0524 0.8445 0.2127 0.116 Uiso 1 1 calc R . .
C15 C -0.3575(17) 0.6394(16) 0.1814(8) 0.093(5) Uani 1 1 d . . .
H15A H -0.4636 0.6453 0.2103 0.111 Uiso 1 1 calc R . .
H15B H -0.3301 0.5726 0.1538 0.111 Uiso 1 1 calc R . .
C22 C 0.3960(18) 0.2765(15) 0.2177(10) 0.102(5) Uani 1 1 d . . .
H22A H 0.4667 0.2473 0.2596 0.122 Uiso 1 1 calc R . .
C1 C -0.134(2) 0.9715(13) 0.2829(12) 0.119(6) Uani 1 1 d . . .
H1A H -0.1515 1.0415 0.2415 0.179 Uiso 1 1 calc R . .
H1B H -0.0923 0.9887 0.3238 0.179 Uiso 1 1 calc R . .
H1C H -0.2351 0.9542 0.3015 0.179 Uiso 1 1 calc R . .
C21 C 0.399(3) 0.1740(14) 0.1732(10) 0.131(8) Uani 1 1 d . . .
H21A H 0.4356 0.1987 0.1196 0.158 Uiso 1 1 calc R . .
H21B H 0.4799 0.0984 0.1936 0.158 Uiso 1 1 calc R . .
C16 C -0.365(2) 0.763(2) 0.1228(11) 0.165(11) Uani 1 1 d . . .
H16A H -0.2850 0.8013 0.1160 0.198 Uiso 1 1 calc R . .
C24 C 0.330(2) 0.4568(18) 0.0985(11) 0.113(6) Uani 1 1 d . . .
H24A H 0.3839 0.5089 0.0659 0.136 Uiso 1 1 calc R . .
C25 C 0.211(3) 0.4205(18) 0.0743(9) 0.137(8) Uani 1 1 d . . .
H25A H 0.2665 0.3536 0.0472 0.164 Uiso 1 1 calc R . .
H25B H 0.1508 0.4887 0.0376 0.164 Uiso 1 1 calc R . .
C20 C 0.236(3) 0.1463(18) 0.1769(12) 0.122(7) Uani 1 1 d . . .
H20A H 0.2325 0.1170 0.1314 0.146 Uiso 1 1 calc R . .
H20B H 0.2241 0.0844 0.2220 0.146 Uiso 1 1 calc R . .
C17 C -0.503(3) 0.809(3) 0.0816(19) 0.27(2) Uani 1 1 d . . .
H17A H -0.5019 0.8869 0.0491 0.401 Uiso 1 1 calc R . .
H17B H -0.5999 0.8208 0.1169 0.401 Uiso 1 1 calc R . .
H17C H -0.5005 0.7528 0.0505 0.401 Uiso 1 1 calc R . .

loop_
_atom_site_aniso_label
_atom_site_aniso_U_11
_atom_site_aniso_U_22
_atom_site_aniso_U_33
_atom_site_aniso_U_23
_atom_site_aniso_U_13
_atom_site_aniso_U_12
Ir1 0.0575(3) 0.0492(3) 0.0495(3) -0.01788(17) 0.00369(18) -0.00656(18)
P1 0.0585(17) 0.0446(15) 0.0737(19) -0.0122(13) -0.0086(15) -0.0096(12)
F4 0.059(5) 0.107(7) 0.152(9) -0.020(6) -0.006(5) 0.000(4)
F2 0.066(5) 0.167(10) 0.238(14) -0.109(10) -0.021(7) 0.010(6)
F3 0.144(9) 0.168(10) 0.111(8) -0.082(8) -0.006(7) -0.007(8)
F6 0.158(10) 0.171(11) 0.093(7) -0.062(7) -0.019(7) -0.029(8)
F5 0.198(12) 0.093(7) 0.182(11) -0.014(7) 0.038(9) -0.090(8)
F1 0.169(10) 0.054(5) 0.198(12) -0.006(6) 0.005(9) -0.029(6)
N1 0.054(5) 0.048(5) 0.065(6) -0.019(4) -0.003(4) -0.013(4)
N2 0.071(6) 0.054(5) 0.054(5) -0.016(4) -0.012(5) -0.013(4)
N3 0.076(7) 0.064(6) 0.051(5) -0.003(4) -0.004(5) -0.022(5)
N4 0.045(5) 0.058(5) 0.069(6) -0.016(4) 0.000(4) -0.008(4)
C4 0.064(7) 0.066(7) 0.060(7) -0.018(5) 0.002(5) -0.022(6)
C5 0.070(7) 0.059(7) 0.073(8) -0.024(6) -0.022(6) -0.012(6)
C13 0.073(8) 0.057(6) 0.039(5) -0.004(5) -0.004(5) -0.011(6)
C3 0.069(7) 0.055(7) 0.068(7) -0.008(5) -0.009(6) -0.017(6)
C9 0.077(8) 0.077(8) 0.060(7) -0.016(6) 0.005(6) -0.022(7)
C10 0.107(10) 0.044(6) 0.076(8) -0.009(6) 0.000(7) -0.028(7)
C19 0.092(9) 0.062(8) 0.076(8) -0.034(7) -0.010(7) -0.004(7)
C8 0.084(9) 0.050(7) 0.066(7) -0.007(5) -0.018(7) 0.001(6)
C23 0.054(7) 0.082(10) 0.110(12) -0.014(8) 0.044(8) -0.007(7)
C18 0.093(10) 0.087(10) 0.047(7) -0.017(6) -0.022(7) -0.005(7)
C7 0.053(6) 0.051(6) 0.057(6) -0.024(5) 0.003(5) -0.004(5)
C6 0.082(8) 0.065(8) 0.064(7) -0.023(6) -0.024(6) -0.005(6)
C14 0.069(7) 0.054(6) 0.067(7) -0.013(5) -0.005(6) -0.017(5)
C12 0.048(7) 0.104(11) 0.070(8) -0.009(8) 0.007(6) -0.006(7)
C11 0.071(9) 0.108(12) 0.065(8) -0.009(8) 0.005(7) -0.023(8)
C2 0.113(12) 0.073(9) 0.100(11) -0.001(8) -0.019(9) -0.030(9)
C15 0.061(8) 0.125(13) 0.071(9) 0.008(8) -0.008(7) -0.017(8)
C22 0.078(9) 0.102(12) 0.111(12) -0.060(10) 0.045(9) -0.007(8)
C1 0.108(13) 0.060(9) 0.169(18) 0.011(10) -0.028(12) -0.014(8)
C21 0.170(19) 0.059(9) 0.106(13) -0.028(8) 0.044(13) 0.024(10)
C16 0.093(13) 0.23(3) 0.114(15) 0.080(16) -0.028(11) -0.049(15)
C24 0.121(14) 0.104(13) 0.082(11) 0.004(10) 0.023(10) -0.024(11)
C25 0.25(3) 0.098(13) 0.059(10) -0.017(9) -0.028(13) -0.035(16)
C20 0.150(17) 0.109(14) 0.113(14) -0.063(11) -0.036(13) -0.008(13)
C17 0.14(2) 0.28(4) 0.23(3) 0.11(3) 0.00(2) 0.03(2)

loop_
_geom_bond_atom_site_label_1
_geom_bond_atom_site_label_2
_geom_bond_distance
_geom_bond_site_symmetry_2
_geom_bond_publ_flag
Ir1 C13 2.034(11) . ?
Ir1 C7 2.039(11) . ?
Ir1 C19 2.122(12) . ?
Ir1 C18 2.136(12) . ?
Ir1 C22 2.183(13) . ?
Ir1 C23 2.193(12) . ?
P1 F1 1.542(9) . ?
P1 F2 1.559(9) . ?
P1 F5 1.569(9) . ?
P1 F4 1.577(8) . ?
P1 F3 1.596(10) . ?
P1 F6 1.596(10) . ?
N1 C7 1.361(13) . ?
N1 C5 1.387(14) . ?
N1 C4 1.450(15) . ?
N2 C7 1.365(15) . ?
N2 C6 1.377(14) . ?
N2 C8 1.469(14) . ?
N3 C13 1.344(14) . ?
N3 C11 1.390(16) . ?
N3 C10 1.497(16) . ?
N4 C12 1.351(15) . ?
N4 C13 1.364(14) . ?
N4 C14 1.488(14) . ?
C4 C3 1.541(16) . ?
C5 C6 1.314(17) . ?
C3 C2 1.554(18) . ?
C9 C8 1.450(17) . ?
C9 C10 1.547(18) . ?
C19 C18 1.365(19) . ?
C19 C20 1.44(2) . ?
C23 C22 1.42(2) . ?
C23 C24 1.56(3) . ?
C18 C25 1.59(3) . ?
C14 C15 1.515(17) . ?
C12 C11 1.322(19) . ?
C2 C1 1.52(2) . ?
C15 C16 1.57(2) . ?
C22 C21 1.59(2) . ?
C21 C20 1.54(3) . ?
C16 C17 1.40(3) . ?
C24 C25 1.41(3) . ?
